data_2008168
loop_
_publ_author_name
'Hauptmann, Ralf'
'Schneider, J\"org'
'Chen, Changneng'
'Henkel, Gerald'

_publ_section_title
;
 Tris(tetraethylammonium)
 tetra-\m~3~-selenido-tetrakis[(thiophenolato-<i>S</i>)iron]
;
_journal_issue 2
_journal_name_full 'Acta Crystallographica Section C'
_journal_page_first 192
_journal_page_last 194
_journal_paper_doi 10.1107/S0108270198012190
_journal_volume 55
_journal_year 1999
_chemical_formula_iupac '(C8 H20 N)3 [Fe4 Se4 (C6 H5 S1)4]'
_chemical_formula_moiety '[(C2H5)4N]3[Fe4Se4(SC6H5)4]'
_chemical_formula_sum 'C48 H80 Fe4 N3 S4 Se4'
_chemical_formula_weight 1366.63
_chemical_name_systematic
;
 Tris(tetraethylammonium)tetrakis(thiophenolato-\m~3~-
 selenido-iron)
;
_space_group_IT_number 43
_symmetry_cell_setting orthorhombic
_symmetry_space_group_name_Hall 'F 2 -2d'
_symmetry_space_group_name_H-M 'F d d 2'
_atom_type_scat_source 'SHELXL93 (Sheldrick, 1993)'
_cell_angle_alpha 90.00
_cell_angle_beta 90.00
_cell_angle_gamma 90.00
_cell_formula_units_Z 8
_cell_length_a 24.490(5)
_cell_length_b 39.314(8)
_cell_length_c 11.808(2)
_cell_measurement_reflns_used 18
_cell_measurement_temperature 150
_cell_measurement_theta_max 20
_cell_measurement_theta_min 10
_cell_volume 11369(4)
_computing_cell_refinement P3
_computing_data_collection 'P3 (Siemens, 1991a)'
_computing_data_reduction 'XDISK (Siemens, 1991b)'
_computing_molecular_graphics SHELXTL-Plus
_computing_publication_material SHELXL93
_computing_structure_refinement 'SHELXL93 (Sheldrick, 1993)'
_computing_structure_solution 'SHELXTL-Plus (Sheldrick, 1990)'
_diffrn_ambient_temperature 150
_diffrn_measurement_device_type 'Siemens P3'
_diffrn_measurement_method \w
_diffrn_radiation_monochromator graphite
_diffrn_radiation_source 'conventional anode'
_diffrn_radiation_type MoK\a
_diffrn_radiation_wavelength 0.71073
_diffrn_reflns_av_R_equivalents 0
_diffrn_reflns_limit_h_max 31
_diffrn_reflns_limit_h_min 0
_diffrn_reflns_limit_k_max 50
_diffrn_reflns_limit_k_min 0
_diffrn_reflns_limit_l_max 15
_diffrn_reflns_limit_l_min 0
_diffrn_reflns_number 3279
_diffrn_reflns_theta_max 27.05
_diffrn_standards_decay_% 0.00
_diffrn_standards_interval_count 99
_diffrn_standards_number 1
_exptl_absorpt_coefficient_mu 3.74
_exptl_absorpt_correction_T_max 0.613
_exptl_absorpt_correction_T_min 0.484
_exptl_absorpt_correction_type '\y scan'
_exptl_absorpt_process_details '(SHELXTL-Plus; Sheldrick, 1990)'
_exptl_crystal_colour black
_exptl_crystal_density_diffrn 1.597
_exptl_crystal_density_method 'not measured'
_exptl_crystal_description needle
_exptl_crystal_F_000 5544
_exptl_crystal_size_max 0.73
_exptl_crystal_size_mid 0.26
_exptl_crystal_size_min 0.22
_refine_diff_density_max 0.756
_refine_diff_density_min -0.926
_refine_ls_abs_structure_details 'Flack (1983)'
_refine_ls_abs_structure_Flack -0.05(3)
_refine_ls_extinction_method none
_refine_ls_goodness_of_fit_obs 1.080
_refine_ls_hydrogen_treatment constr
_refine_ls_matrix_type full
_refine_ls_number_parameters 287
_refine_ls_number_reflns 3279
_refine_ls_R_factor_gt 0.0366
_refine_ls_shift/esd_max -0.001
_refine_ls_structure_factor_coef Fsqd
_refine_ls_weighting_details 'w = 1/[\s^2^(Fo^2^)+(0.0442P)^2^] where P = (Fo^2^+2Fc^2^)/3'
_refine_ls_weighting_scheme calc
_refine_ls_wR_factor_ref 0.0824
_reflns_number_gt 2839
_reflns_number_total 3279
_reflns_threshold_expression F>4\s(F)
_cod_data_source_file ln1065.cif
_cod_data_source_block ln1065
_cod_database_code 2008168

loop_
_symmetry_equiv_pos_as_xyz
'x, y, z'
'-x, -y, z'
'x+1/4, -y+1/4, z+1/4'
'-x+1/4, y+1/4, z+1/4'
'x, y+1/2, z+1/2'
'-x, -y+1/2, z+1/2'
'x+1/4, -y+3/4, z+3/4'
'-x+1/4, y+3/4, z+3/4'
'x+1/2, y, z+1/2'
'-x+1/2, -y, z+1/2'
'x+3/4, -y+1/4, z+3/4'
'-x+3/4, y+1/4, z+3/4'
'x+1/2, y+1/2, z'
'-x+1/2, -y+1/2, z'
'x+3/4, -y+3/4, z+1/4'
'-x+3/4, y+3/4, z+1/4'

loop_
_atom_site_aniso_label
_atom_site_aniso_U_11
_atom_site_aniso_U_22
_atom_site_aniso_U_33
_atom_site_aniso_U_12
_atom_site_aniso_U_13
_atom_site_aniso_U_23
Fe1 0.0199(4) 0.0139(4) 0.0206(5) 0.0008(4) -0.0008(4) -0.0020(4)
Fe2 0.0189(4) 0.0148(4) 0.0209(5) 0.0003(4) 0.0018(4) 0.0012(4)
Se1 0.0186(3) 0.0215(3) 0.0239(3) -0.0007(3) -0.0020(3) -0.0015(3)
Se2 0.0242(3) 0.0155(3) 0.0235(3) 0.0022(3) -0.0006(3) 0.0022(3)
S1 0.0255(8) 0.0212(8) 0.0289(9) 0.0033(7) -0.0047(7) -0.0064(7)
C1 0.025(3) 0.017(3) 0.025(3) 0.000(3) 0.002(3) -0.002(3)
C2 0.031(4) 0.037(4) 0.028(4) 0.007(3) 0.000(3) -0.006(3)
C3 0.028(4) 0.045(5) 0.048(5) 0.009(3) -0.008(4) -0.007(4)
C4 0.037(4) 0.028(4) 0.051(5) 0.012(3) 0.005(4) -0.004(4)
C5 0.047(5) 0.021(4) 0.039(4) 0.006(3) 0.005(4) -0.009(3)
C6 0.035(4) 0.019(3) 0.035(4) 0.001(3) 0.001(3) -0.005(3)
S2 0.0238(9) 0.0297(9) 0.0377(11) 0.0035(7) 0.0088(8) 0.0151(8)
C7 0.026(3) 0.018(3) 0.028(4) 0.001(3) 0.003(3) 0.000(3)
C8 0.025(3) 0.025(3) 0.032(4) -0.002(3) 0.004(3) 0.000(3)
C9 0.029(4) 0.034(4) 0.037(5) 0.007(3) -0.001(3) -0.004(4)
C10 0.025(4) 0.033(4) 0.041(5) 0.005(3) -0.002(3) -0.007(3)
C11 0.028(4) 0.033(4) 0.048(5) -0.001(3) 0.018(4) 0.000(4)
C12 0.028(4) 0.042(4) 0.032(4) 0.007(3) 0.000(3) 0.010(4)
N1 0.030(3) 0.019(3) 0.045(4) -0.002(2) -0.001(3) 0.000(3)
C13 0.026(4) 0.029(4) 0.063(6) -0.006(3) 0.011(4) -0.001(4)
C14 0.043(5) 0.042(5) 0.088(8) 0.007(4) 0.012(5) -0.009(5)
C15 0.046(5) 0.040(5) 0.043(5) -0.009(4) -0.002(4) 0.007(4)
C16 0.055(6) 0.073(7) 0.052(6) -0.007(5) 0.000(5) -0.016(6)
C17 0.035(4) 0.017(3) 0.066(6) 0.003(3) 0.000(4) -0.003(4)
C18 0.027(4) 0.040(5) 0.106(9) -0.001(4) -0.007(5) -0.008(5)
C19 0.047(5) 0.024(4) 0.052(5) -0.010(3) -0.017(4) 0.001(4)
C20 0.087(7) 0.036(5) 0.053(6) 0.001(5) -0.019(5) -0.002(5)
N2 0.031(4) 0.027(4) 0.016(4) 0.010(4) 0.000 0.000
C21 0.041(4) 0.038(4) 0.024(4) -0.001(3) -0.010(3) 0.013(3)
C22 0.041(5) 0.030(4) 0.072(7) 0.005(4) -0.010(5) 0.014(4)
C23 0.047(5) 0.043(4) 0.028(4) 0.018(4) 0.017(4) 0.013(4)
C24 0.049(5) 0.029(4) 0.064(6) 0.003(4) 0.025(5) -0.004(4)

loop_
_atom_site_label
_atom_site_fract_x
_atom_site_fract_y
_atom_site_fract_z
_atom_site_U_iso_or_equiv
_atom_site_thermal_displace_type
_atom_site_calc_flag
_atom_site_refinement_flags
_atom_site_occupancy
_atom_site_disorder_group
_atom_site_type_symbol
Fe1 -0.01388(4) 0.03428(2) 0.46348(10) 0.0182(2) Uani d . 1 . Fe
Fe2 0.05346(4) 0.01098(2) 0.30291(10) 0.0182(2) Uani d . 1 . Fe
Se1 0.07839(3) 0.01019(2) 0.5000 0.0213(2) Uani d . 1 . Se
Se2 -0.02953(3) 0.04727(2) 0.26540(8) 0.0211(2) Uani d . 1 . Se
S1 -0.00315(7) 0.07719(4) 0.5939(2) 0.0252(4) Uani d . 1 . S
C1 -0.0654(3) 0.0991(2) 0.6092(6) 0.0223(14) Uani d . 1 . C
C2 -0.1100(3) 0.0936(2) 0.5374(6) 0.032(2) Uani d . 1 . C
H2A -0.1072 0.0776 0.4762 0.033 Uiso d R 1 . H
C3 -0.1579(3) 0.1125(2) 0.5531(7) 0.040(2) Uani d . 1 . C
H3A -0.1886 0.1087 0.5040 0.033 Uiso d R 1 . H
C4 -0.1619(3) 0.1360(2) 0.6379(8) 0.039(2) Uani d . 1 . C
H4A -0.1953 0.1483 0.6486 0.033 Uiso d R 1 . H
C5 -0.1186(3) 0.1416(2) 0.7084(7) 0.036(2) Uani d . 1 . C
H5A -0.1214 0.1586 0.7664 0.033 Uiso d R 1 . H
C6 -0.0705(3) 0.1233(2) 0.6949(7) 0.030(2) Uani d . 1 . C
H6A -0.0405 0.1273 0.7457 0.033 Uiso d R 1 . H
S2 0.10702(7) 0.03991(5) 0.1760(2) 0.0304(4) Uani d . 1 . S
C7 0.1772(3) 0.0292(2) 0.1838(6) 0.0237(14) Uani d . 1 . C
C8 0.2012(3) 0.0168(2) 0.2823(6) 0.027(2) Uani d . 1 . C
H8A 0.1791 0.0124 0.3479 0.033 Uiso d R 1 . H
C9 0.2572(3) 0.0103(2) 0.2849(7) 0.034(2) Uani d . 1 . C
H9A 0.2737 0.0016 0.3528 0.033 Uiso d R 1 . H
C10 0.2899(3) 0.0164(2) 0.1905(7) 0.033(2) Uani d . 1 . C
H10A 0.3285 0.0119 0.1931 0.033 Uiso d R 1 . H
C11 0.2660(3) 0.0287(2) 0.0935(7) 0.037(2) Uani d . 1 . C
H11A 0.2878 0.0331 0.0274 0.033 Uiso d R 1 . H
C12 0.2102(3) 0.0349(2) 0.0906(7) 0.034(2) Uani d . 1 . C
H12A 0.1935 0.0431 0.0224 0.033 Uiso d R 1 . H
N1 0.0323(2) 0.15529(15) 0.3309(6) 0.0314(14) Uani d . 1 . N
C13 -0.0266(3) 0.1462(2) 0.3591(9) 0.039(2) Uani d . 1 . C
H13A -0.0281 0.1379 0.4354 0.062 Uiso d R 1 . H
H13B -0.0381 0.1281 0.3098 0.062 Uiso d R 1 . H
C14 -0.0671(4) 0.1753(2) 0.3490(10) 0.058(3) Uani d . 1 . C
H14A -0.1034 0.1679 0.3677 0.062 Uiso d R 1 . H
H14B -0.0563 0.1932 0.3993 0.062 Uiso d R 1 . H
H14C -0.0664 0.1834 0.2723 0.062 Uiso d R 1 . H
C15 0.0369(4) 0.1695(2) 0.2141(7) 0.043(2) Uani d . 1 . C
H15A 0.0740 0.1761 0.2004 0.062 Uiso d R 1 . H
H15B 0.0150 0.1898 0.2113 0.062 Uiso d R 1 . H
C16 0.0188(4) 0.1471(3) 0.1198(9) 0.060(3) Uani d . 1 . C
H16A 0.0226 0.1586 0.0485 0.062 Uiso d R 1 . H
H16B 0.0411 0.1270 0.1199 0.062 Uiso d R 1 . H
H16C -0.0187 0.1409 0.1309 0.062 Uiso d R 1 . H
C17 0.0636(3) 0.1224(2) 0.3444(8) 0.039(2) Uani d . 1 . C
H17A 0.0477 0.1054 0.2962 0.062 Uiso d R 1 . H
H17B 0.0594 0.1150 0.4213 0.062 Uiso d R 1 . H
C18 0.1243(3) 0.1247(2) 0.3212(11) 0.058(3) Uani d . 1 . C
H18A 0.1418 0.1031 0.3325 0.062 Uiso d R 1 . H
H18B 0.1287 0.1316 0.2438 0.062 Uiso d R 1 . H
H18C 0.1405 0.1413 0.3702 0.062 Uiso d R 1 . H
C19 0.0534(4) 0.1826(2) 0.4105(8) 0.041(2) Uani d . 1 . C
H19A 0.0319 0.2028 0.4009 0.062 Uiso d R 1 . H
H19B 0.0904 0.1880 0.3902 0.062 Uiso d R 1 . H
C20 0.0525(4) 0.1732(2) 0.5327(8) 0.059(3) Uani d . 1 . C
H20A 0.0664 0.1915 0.5783 0.062 Uiso d R 1 . H
H20B 0.0156 0.1683 0.5544 0.062 Uiso d R 1 . H
H20C 0.0747 0.1533 0.5436 0.062 Uiso d R 1 . H
N2 0.0000 0.0000 0.8820(7) 0.025(2) Uani d S 1 . N
C21 0.0179(3) -0.0285(2) 0.9600(7) 0.034(2) Uani d . 1 . C
H21A -0.0134 -0.0366 1.0009 0.062 Uiso d R 1 . H
H21B 0.0434 -0.0196 1.0140 0.062 Uiso d R 1 . H
C22 0.0436(3) -0.0588(2) 0.9000(9) 0.048(2) Uani d . 1 . C
H22A 0.0540 -0.0760 0.9535 0.062 Uiso d R 1 . H
H22B 0.0180 -0.0682 0.8469 0.062 Uiso d R 1 . H
H22C 0.0753 -0.0510 0.8602 0.062 Uiso d R 1 . H
C23 0.0460(3) 0.0109(2) 0.8055(7) 0.040(2) Uani d . 1 . C
H23A 0.0342 0.0301 0.7614 0.062 Uiso d R 1 . H
H23B 0.0538 -0.0073 0.7539 0.062 Uiso d R 1 . H
C24 0.0986(3) 0.0209(2) 0.8631(9) 0.047(2) Uani d . 1 . C
H24A 0.1258 0.0275 0.8088 0.062 Uiso d R 1 . H
H24B 0.0916 0.0396 0.9134 0.062 Uiso d R 1 . H
H24C 0.1115 0.0018 0.9058 0.062 Uiso d R 1 . H

loop_
_geom_angle_atom_site_label_1
_geom_angle_atom_site_label_2
_geom_angle_atom_site_label_3
_geom_angle_site_symmetry_1
_geom_angle_site_symmetry_3
_geom_angle
_geom_angle_publ_flag
S1 Fe1 Se1 . 2 119.37(6) yes
S1 Fe1 Se2 . . 120.65(6) yes
Se1 Fe1 Se2 2 . 102.89(4) yes
S1 Fe1 Se1 . . 93.40(5) yes
Se1 Fe1 Se1 2 . 106.85(4) yes
Se2 Fe1 Se1 . . 113.01(4) yes
S1 Fe1 Fe2 . . 130.96(6) no
Se1 Fe1 Fe2 2 . 106.51(4) no
Se2 Fe1 Fe2 . . 59.05(3) no
Se1 Fe1 Fe2 . . 55.42(3) no
S1 Fe1 Fe2 . 2 165.48(6) no
Se1 Fe1 Fe2 2 2 54.87(3) no
Se2 Fe1 Fe2 . 2 54.60(3) no
Se1 Fe1 Fe2 . 2 101.04(4) no
Fe2 Fe1 Fe2 . 2 60.75(4) no
S1 Fe1 Fe1 . 2 133.11(5) no
Se1 Fe1 Fe1 2 2 56.87(4) no
Se2 Fe1 Fe1 . 2 104.05(2) no
Se1 Fe1 Fe1 . 2 53.75(3) no
Fe2 Fe1 Fe1 . 2 61.13(3) no
Fe2 Fe1 Fe1 2 2 57.56(3) no
S2 Fe2 Se2 . 2 119.42(7) yes
S2 Fe2 Se1 . . 119.56(7) yes
Se2 Fe2 Se1 2 . 103.16(4) yes
S2 Fe2 Se2 . . 93.77(6) yes
Se2 Fe2 Se2 2 . 108.05(4) yes
Se1 Fe2 Se2 . . 112.43(4) yes
S2 Fe2 Fe1 . . 130.25(6) no
Se2 Fe2 Fe1 2 . 107.84(4) no
Se1 Fe2 Fe1 . . 58.35(3) no
Se2 Fe2 Fe1 . . 55.52(3) no
S2 Fe2 Fe2 . 2 134.30(6) no
Se2 Fe2 Fe2 2 2 58.02(3) no
Se1 Fe2 Fe2 . 2 103.70(3) no
Se2 Fe2 Fe2 . 2 53.98(3) no
Fe1 Fe2 Fe2 . 2 61.42(3) no
S2 Fe2 Fe1 . 2 164.62(6) no
Se2 Fe2 Fe1 2 2 55.25(3) no
Se1 Fe2 Fe1 . 2 54.52(3) no
Se2 Fe2 Fe1 . 2 101.61(4) no
Fe1 Fe2 Fe1 . 2 61.31(4) no
Fe2 Fe2 Fe1 2 2 57.82(3) no
Fe1 Se1 Fe2 2 . 70.61(4) yes
Fe1 Se1 Fe1 2 . 69.38(4) yes
Fe2 Se1 Fe1 . . 66.24(3) yes
Fe2 Se2 Fe1 2 . 70.15(3) yes
Fe2 Se2 Fe2 2 . 68.01(4) yes
Fe1 Se2 Fe2 . . 65.43(3) yes
C1 S1 Fe1 . . 109.2(2) no
C6 C1 C2 . . 118.4(6) no
C6 C1 S1 . . 119.0(5) no
C2 C1 S1 . . 122.6(5) no
C1 C2 C3 . . 119.5(7) no
C4 C3 C2 . . 120.9(7) no
C3 C4 C5 . . 120.2(7) no
C4 C5 C6 . . 120.3(7) no
C5 C6 C1 . . 120.7(7) no
C7 S2 Fe2 . . 113.8(2) no
C12 C7 C8 . . 118.3(6) no
C12 C7 S2 . . 119.1(5) no
C8 C7 S2 . . 122.5(5) no
C7 C8 C9 . . 119.9(7) no
C10 C9 C8 . . 121.1(7) no
C11 C10 C9 . . 118.9(7) no
C10 C11 C12 . . 120.1(7) no
C7 C12 C11 . . 121.8(7) no
C15 N1 C17 . . 112.4(7) no
C15 N1 C19 . . 106.3(6) no
C17 N1 C19 . . 111.5(6) no
C15 N1 C13 . . 111.2(7) no
C17 N1 C13 . . 104.9(5) no
C19 N1 C13 . . 110.7(6) no
C14 C13 N1 . . 115.2(6) no
C16 C15 N1 . . 116.5(7) no
N1 C17 C18 . . 115.3(6) no
C20 C19 N1 . . 114.8(7) no
C23 N2 C23 2 . 106.3(9) no
C23 N2 C21 2 2 111.0(4) no
C23 N2 C21 . 2 111.7(4) no
C23 N2 C21 2 . 111.7(4) no
C23 N2 C21 . . 111.0(4) no
C21 N2 C21 2 . 105.2(8) no
N2 C21 C22 . . 114.6(7) no
N2 C23 C24 . . 116.3(7) no

loop_
_geom_bond_atom_site_label_1
_geom_bond_atom_site_label_2
_geom_bond_site_symmetry_2
_geom_bond_distance
_geom_bond_publ_flag
Fe1 S1 . 2.299(2) yes
Fe1 Se1 2 2.3960(10) yes
Fe1 Se2 . 2.4250(10) yes
Fe1 Se1 . 2.4880(10) yes
Fe1 Fe2 . 2.6750(10) yes
Fe1 Fe2 2 2.7750(10) yes
Fe1 Fe1 2 2.780(2) yes
Fe2 S2 . 2.293(2) yes
Fe2 Se2 2 2.4050(10) yes
Fe2 Se1 . 2.4060(10) yes
Fe2 Se2 . 2.5220(10) yes
Fe2 Fe2 2 2.757(2) yes
Fe2 Fe1 2 2.7750(10) no
Se1 Fe1 2 2.3960(10) no
Se2 Fe2 2 2.4050(10) no
S1 C1 . 1.761(6) no
C1 C6 . 1.396(10) no
C1 C2 . 1.398(10) no
C2 C3 . 1.402(10) no
C3 C4 . 1.365(11) no
C4 C5 . 1.365(11) no
C5 C6 . 1.390(10) no
S2 C7 . 1.771(7) no
C7 C12 . 1.383(10) no
C7 C8 . 1.393(10) no
C8 C9 . 1.396(10) no
C9 C10 . 1.393(11) no
C10 C11 . 1.375(11) no
C11 C12 . 1.390(10) no
N1 C15 . 1.493(10) no
N1 C17 . 1.512(9) no
N1 C19 . 1.518(10) no
N1 C13 . 1.523(9) no
C13 C14 . 1.516(11) no
C15 C16 . 1.487(13) no
C17 C18 . 1.515(11) no
C19 C20 . 1.490(13) no
N2 C23 2 1.506(9) no
N2 C23 . 1.506(9) no
N2 C21 2 1.515(8) no
N2 C21 . 1.515(8) no
C21 C22 . 1.523(11) no
C23 C24 . 1.510(12) no
